data_7243204
loop_
_publ_author_name
'Iwanaga, Osamu'
'Fukuyama, Kazuki'
'Mori, Shigeki'
'Song, Jun Tae'
'Ishihara, Tatsumi'
'Miyazaki, Takaaki'
'Ishida, Masatoshi'
'Furuta, Hiroyuki'

_publ_section_title
;
 Ruthenium(iv) N-confused porphyrin \m-oxo-bridged dimers: acid-responsive
 molecular rotors
;
_journal_issue 40
_journal_name_full 'RSC Advances'
_journal_page_first 24575
_journal_page_last 24579
_journal_paper_doi 10.1039/D1RA05063J
_journal_volume 11
_journal_year 2021
_chemical_formula_moiety 'C88 H54 N8 O3 Ru2, 5(C1 H1 Cl3)'
_chemical_formula_sum 'C93 H59 Cl15 N8 O3 Ru2'
_chemical_formula_weight 2070.37
_chemical_name_systematic Ru2-2
_space_group_crystal_system triclinic
_space_group_IT_number 2
_space_group_name_Hall '-P 1'
_space_group_name_H-M_alt 'P -1'
_atom_sites_solution_hydrogens geom
_atom_sites_solution_primary dual
_atom_sites_solution_secondary difmap
_audit_creation_date 2021-01-25
_audit_creation_method
;
Olex2 1.3
(compiled 2020.11.12 svn.r5f609507 for OlexSys, GUI svn.r6226)
;
_audit_update_record
;
2021-04-08 deposited with the CCDC.	2021-07-05 downloaded from the CCDC.
;
_cell_angle_alpha 78.745(2)
_cell_angle_beta 79.896(2)
_cell_angle_gamma 82.809(2)
_cell_formula_units_Z 2
_cell_length_a 13.0804(4)
_cell_length_b 18.3767(5)
_cell_length_c 18.7600(5)
_cell_measurement_reflns_used 33302
_cell_measurement_temperature 100
_cell_measurement_theta_max 31.1210
_cell_measurement_theta_min 1.7750
_cell_volume 4334.8(2)
_computing_cell_refinement 'CrysAlisPro 1.171.40.67a (Rigaku OD, 2019)'
_computing_data_collection 'CrystalClear-SM Expert 2.1 b46 (Rigaku, 2016)'
_computing_data_reduction 'CrysAlisPro 1.171.40.67a (Rigaku OD, 2019)'
_computing_molecular_graphics 'Olex2 1.3 (Dolomanov et al., 2009)'
_computing_publication_material 'Olex2 1.3 (Dolomanov et al., 2009)'
_computing_structure_refinement 'SHELXL-2018/3 (Sheldrick, 2018)'
_computing_structure_solution 'SHELXT 2018/2 (Sheldrick, 2018)'
_diffrn_ambient_temperature 100
_diffrn_detector CCD
_diffrn_detector_area_resol_mean 7.111
_diffrn_detector_type 'Rigaku Saturn724+ area detector'
_diffrn_measured_fraction_theta_full 1.000
_diffrn_measured_fraction_theta_max 0.999
_diffrn_measurement_details
;
List of Runs (angles in degrees, time in seconds):

  # Type    Start    End  Width  t~exp~   \w     \q     \k     \f   Frames
#--------------------------------------------------------------------------
  1  \w   -110.00  70.00   0.50    4.00    --  -20.00  45.00   0.00  360
  2  \w   -110.00  70.00   0.50    4.00    --  -20.00  45.00  90.00  360
  3  \w   -110.00  70.00   0.50    4.00    --  -20.00  45.00 180.00  360
  4  \w   -110.00  70.00   0.50    4.00    --  -20.00  45.00 270.00  360
;
_diffrn_measurement_device_type 'Rigaku Varimax with Saturn'
_diffrn_measurement_method '\w scans'
_diffrn_orient_matrix_type 'CrysAlisPro convention (1999,Acta A55,543-557)'
_diffrn_orient_matrix_UB_11 0.0169651000
_diffrn_orient_matrix_UB_12 0.0259628000
_diffrn_orient_matrix_UB_13 -0.0318793000
_diffrn_orient_matrix_UB_21 -0.0096705000
_diffrn_orient_matrix_UB_22 -0.0244479000
_diffrn_orient_matrix_UB_23 -0.0225052000
_diffrn_orient_matrix_UB_31 -0.0517657000
_diffrn_orient_matrix_UB_32 0.0170552000
_diffrn_orient_matrix_UB_33 0.0002288000
_diffrn_radiation_collimation 0.3
_diffrn_radiation_monochromator 'multi-layer mirror optics'
_diffrn_radiation_probe x-ray
_diffrn_radiation_type 'Mo K\a'
_diffrn_radiation_wavelength 0.71073
_diffrn_reflns_av_R_equivalents 0.0907
_diffrn_reflns_av_unetI/netI 0.0949
_diffrn_reflns_Laue_measured_fraction_full 1.000
_diffrn_reflns_Laue_measured_fraction_max 0.999
_diffrn_reflns_limit_h_max 17
_diffrn_reflns_limit_h_min -17
_diffrn_reflns_limit_k_max 24
_diffrn_reflns_limit_k_min -24
_diffrn_reflns_limit_l_max 24
_diffrn_reflns_limit_l_min -24
_diffrn_reflns_number 73409
_diffrn_reflns_point_group_measured_fraction_full 1.000
_diffrn_reflns_point_group_measured_fraction_max 0.999
_diffrn_reflns_theta_full 25.242
_diffrn_reflns_theta_max 28.000
_diffrn_reflns_theta_min 1.730
_diffrn_source 'rotating anode X-ray generator'
_diffrn_source_current 24.0
_diffrn_source_power 1.2
_diffrn_source_target Mo
_diffrn_source_type 'MicroMax 007'
_diffrn_source_voltage 50.0
_exptl_absorpt_coefficient_mu 0.868
_exptl_absorpt_correction_T_max 1.00000
_exptl_absorpt_correction_T_min 0.73658
_exptl_absorpt_correction_type multi-scan
_exptl_absorpt_process_details
;
CrysAlisPro 1.171.40.67a (Rigaku Oxford Diffraction, 2019)
Empirical absorption correction using spherical harmonics,
 implemented in SCALE3 ABSPACK scaling algorithm.
;
_exptl_crystal_colour violet
_exptl_crystal_colour_primary violet
_exptl_crystal_density_diffrn 1.586
_exptl_crystal_density_method 'not measured'
_exptl_crystal_description block
_exptl_crystal_F_000 2080
_exptl_crystal_recrystallization_method 'Re-crystallisation from solvent: CHCl3/hexane'
_exptl_crystal_size_max 0.14
_exptl_crystal_size_mid 0.02
_exptl_crystal_size_min 0.02
_refine_diff_density_max 1.920
_refine_diff_density_min -1.958
_refine_diff_density_rms 0.143
_refine_ls_extinction_method none
_refine_ls_goodness_of_fit_ref 1.079
_refine_ls_hydrogen_treatment constr
_refine_ls_matrix_type full
_refine_ls_number_parameters 1127
_refine_ls_number_reflns 20908
_refine_ls_number_restraints 126
_refine_ls_restrained_S_all 1.087
_refine_ls_R_factor_all 0.1172
_refine_ls_R_factor_gt 0.0750
_refine_ls_shift/su_max 0.001
_refine_ls_shift/su_mean 0.000
_refine_ls_structure_factor_coef Fsqd
_refine_ls_weighting_details 'w=1/[\s^2^(Fo^2^)+(0.0843P)^2^+8.4864P] where P=(Fo^2^+2Fc^2^)/3'
_refine_ls_weighting_scheme calc
_refine_ls_wR_factor_gt 0.1764
_refine_ls_wR_factor_ref 0.1949
_reflns_Friedel_coverage 0.000
_reflns_number_gt 14063
_reflns_number_total 20908
_reflns_threshold_expression 'I > 2\s(I)'
_cod_data_source_file d1ra05063j2.cif
_cod_data_source_block proffuruta
_cod_database_code 7243204
_shelx_shelxl_version_number 2018/3
_chemical_oxdiff_formula C88H54N8O3Ru2
_shelx_space_group_comment
;
The symmetry employed for this shelxl refinement is uniquely defined
by the following loop, which should always be used as a source of
symmetry information in preference to the above space-group names.
They are only intended as comments.
;
_shelx_estimated_absorpt_t_max 0.983
_shelx_estimated_absorpt_t_min 0.888
_reflns_odcompleteness_completeness 90.92
_reflns_odcompleteness_iscentric 1
_reflns_odcompleteness_theta 31.25
_olex2_refinement_description
;
1. Fixed Uiso
 At 1.2 times of:
  All C(H) groups
2. Restrained distances
 Cl4-C90 = Cl5-C90 = Cl6-C90
 1.78 with sigma of 0.02
 Cl34-C390 = Cl35-C390 = Cl36-C390
 1.78 with sigma of 0.02
 Cl4-Cl5 = Cl5-Cl6 = Cl6-Cl4
 2.85 with sigma of 0.04
 Cl34-Cl35 = Cl35-Cl36 = Cl36-Cl34
 2.85 with sigma of 0.04
3. Uiso/Uaniso restraints and constraints
Cl4 \\sim Cl5 \\sim Cl6 \\sim C90: within 2A with sigma of 0.02 and sigma for
terminal atoms of 0.04 within 2A
Cl34 \\sim Cl35 \\sim Cl36 \\sim C390: within 2A with sigma of 0.02 and sigma
for terminal atoms of 0.04 within 2A
Uanis(Cl4) \\sim Ueq, Uanis(Cl5) \\sim Ueq, Uanis(Cl6) \\sim Ueq, Uanis(C90)
\\sim Ueq: with sigma of 0.02 and sigma for terminal atoms of 0.04
Uanis(Cl34) \\sim Ueq, Uanis(Cl35) \\sim Ueq, Uanis(Cl36) \\sim Ueq,
Uanis(C390) \\sim Ueq: with sigma of 0.02 and sigma for terminal atoms of 0.04
4. Rigid body (RIGU) restrains
 Cl4, Cl5, Cl6, C90
 with sigma for 1-2 distances of 0.004 and sigma for 1-3 distances of 0.004
 Cl34, Cl35, Cl36, C390
 with sigma for 1-2 distances of 0.004 and sigma for 1-3 distances of 0.004
5. Others
 Sof(Cl34)=Sof(Cl35)=Sof(Cl36)=Sof(C390)=Sof(H390)=1-FVAR(1)
 Sof(Cl4)=Sof(Cl5)=Sof(Cl6)=Sof(C90)=Sof(H90)=FVAR(1)
6.a Ternary CH refined with riding coordinates:
 C90(H90), C390(H390), C92(H92), C93(H93), C89(H89), C91(H91)
6.b Aromatic/amide H refined with riding coordinates:
 C2(H2), C3(H3), C7(H7), C8(H8), C12(H12), C13(H13), C19(H19), C22(H22),
 C23(H23), C24(H24), C25(H25), C26(H26), C28(H28), C29(H29), C30(H30), C31(H31),
  C32(H32), C34(H34), C35(H35), C36(H36), C37(H37), C38(H38), C40(H40),
 C41(H41), C42(H42), C43(H43), C44(H44), C46(H46), C47(H47), C51(H51), C52(H52),
  C56(H56), C57(H57), C61(H61), C66(H66), C67(H67), C68(H68), C69(H69),
 C70(H70), C72(H72), C73(H73), C74(H74), C75(H75), C76(H76), C78(H78), C79(H79),
  C80(H80), C81(H81), C82(H82), C84(H84), C85(H85), C86(H86), C87(H87), C88(H88)
;
_olex2_exptl_crystal_mounting_method loop
_olex2_submission_special_instructions 'No special instructions were received'
_oxdiff_exptl_absorpt_empirical_details
;
Empirical correction (ABSPACK) includes:
- Absorption correction using spherical harmonics
- Frame scaling
;
_oxdiff_exptl_absorpt_empirical_full_max 1.764
_oxdiff_exptl_absorpt_empirical_full_min 0.751

loop_
_space_group_symop_operation_xyz
'x, y, z'
'-x, -y, -z'

loop_
_atom_site_label
_atom_site_type_symbol
_atom_site_fract_x
_atom_site_fract_y
_atom_site_fract_z
_atom_site_U_iso_or_equiv
_atom_site_adp_type
_atom_site_occupancy
_atom_site_site_symmetry_order
_atom_site_calc_flag
_atom_site_refinement_flags_posn
_atom_site_refinement_flags_adp
_atom_site_refinement_flags_occupancy
_atom_site_disorder_assembly
_atom_site_disorder_group
Ru1 Ru 0.89120(3) 0.76366(2) 0.24407(2) 0.01510(10) Uani 1 1 d . . . . .
Ru2 Ru 0.61772(3) 0.74619(2) 0.25670(2) 0.01781(11) Uani 1 1 d . . . . .
O1 O 1.0158(3) 0.79025(19) 0.28049(19) 0.0239(8) Uani 1 1 d . . . . .
O2 O 0.5016(3) 0.6915(2) 0.2449(2) 0.0312(9) Uani 1 1 d . . . . .
O3 O 0.7543(2) 0.75825(17) 0.24846(17) 0.0188(7) Uani 1 1 d . . . . .
N1 N 0.8946(3) 0.8672(2) 0.1754(2) 0.0192(9) Uani 1 1 d . . . . .
N2 N 0.9346(3) 0.7130(2) 0.1519(2) 0.0194(9) Uani 1 1 d . . . . .
N3 N 0.9185(3) 0.6610(2) 0.3107(2) 0.0174(8) Uani 1 1 d . . . . .
N4 N 0.8386(4) 0.8308(2) 0.4412(2) 0.0273(10) Uani 1 1 d . . . . .
N5 N 0.6060(3) 0.6800(2) 0.3608(2) 0.0209(9) Uani 1 1 d . . . . .
N6 N 0.5670(4) 0.8391(2) 0.3052(2) 0.0249(10) Uani 1 1 d . . . . .
N7 N 0.5959(3) 0.8102(2) 0.1557(2) 0.0211(9) Uani 1 1 d . . . . .
N8 N 0.6869(4) 0.5416(3) 0.1963(3) 0.0321(11) Uani 1 1 d . . . . .
C1 C 0.9038(4) 0.9354(3) 0.1927(3) 0.0200(10) Uani 1 1 d . . . . .
C2 C 0.9163(4) 0.9904(3) 0.1269(3) 0.0222(11) Uani 1 1 d . . . . .
H2 H 0.924994 1.041517 0.123585 0.027 Uiso 1 1 calc R U . . .
C3 C 0.9133(4) 0.9554(3) 0.0704(3) 0.0194(10) Uani 1 1 d . . . . .
H3 H 0.918613 0.977776 0.019966 0.023 Uiso 1 1 calc R U . . .
C4 C 0.9007(4) 0.8783(3) 0.1002(3) 0.0193(10) Uani 1 1 d . . . . .
C5 C 0.9007(4) 0.8241(3) 0.0573(3) 0.0185(10) Uani 1 1 d . . . . .
C6 C 0.9140(4) 0.7475(3) 0.0826(3) 0.0203(10) Uani 1 1 d . . . . .
C7 C 0.9075(4) 0.6909(3) 0.0407(3) 0.0207(10) Uani 1 1 d . . . . .
H7 H 0.893066 0.698924 -0.008299 0.025 Uiso 1 1 calc R U . . .
C8 C 0.9258(4) 0.6239(3) 0.0843(3) 0.0207(10) Uani 1 1 d . . . . .
H8 H 0.928043 0.576458 0.070830 0.025 Uiso 1 1 calc R U . . .
C9 C 0.9411(4) 0.6374(3) 0.1543(3) 0.0198(10) Uani 1 1 d . . . . .
C10 C 0.9559(4) 0.5816(3) 0.2148(3) 0.0198(10) Uani 1 1 d . . . . .
C11 C 0.9476(4) 0.5937(3) 0.2873(3) 0.0171(10) Uani 1 1 d . . . . .
C12 C 0.9728(4) 0.5375(3) 0.3486(3) 0.0250(11) Uani 1 1 d . . . . .
H12 H 0.995496 0.486492 0.347510 0.030 Uiso 1 1 calc R U . . .
C13 C 0.9580(4) 0.5710(3) 0.4075(3) 0.0259(11) Uani 1 1 d . . . . .
H13 H 0.967202 0.547373 0.456036 0.031 Uiso 1 1 calc R U . . .
C14 C 0.9259(4) 0.6483(3) 0.3849(3) 0.0205(10) Uani 1 1 d . . . . .
C15 C 0.9041(4) 0.7019(3) 0.4306(3) 0.0238(11) Uani 1 1 d . . . . .
C16 C 0.8946(4) 0.7779(3) 0.4009(3) 0.0256(11) Uani 1 1 d . . . . .
C17 C 0.9306(4) 0.8148(3) 0.3266(3) 0.0252(11) Uani 1 1 d . . . . .
C18 C 0.8919(4) 0.8925(3) 0.3252(3) 0.0241(11) Uani 1 1 d . . . . .
C19 C 0.8384(4) 0.8961(3) 0.3971(3) 0.0239(11) Uani 1 1 d . . . . .
H19 H 0.805640 0.940975 0.412034 0.029 Uiso 1 1 calc R U . . .
C20 C 0.8922(4) 0.9501(3) 0.2646(3) 0.0236(11) Uani 1 1 d . . . . .
C21 C 0.8891(4) 0.8513(3) -0.0217(3) 0.0215(11) Uani 1 1 d . . . . .
C22 C 0.9609(4) 0.8269(3) -0.0780(3) 0.0254(11) Uani 1 1 d . . . . .
H22 H 1.018443 0.792154 -0.066547 0.030 Uiso 1 1 calc R U . . .
C23 C 0.9487(5) 0.8534(3) -0.1513(3) 0.0330(14) Uani 1 1 d . . . . .
H23 H 0.996983 0.835765 -0.189699 0.040 Uiso 1 1 calc R U . . .
C24 C 0.8666(5) 0.9052(4) -0.1680(3) 0.0386(15) Uani 1 1 d . . . . .
H24 H 0.859721 0.924156 -0.217982 0.046 Uiso 1 1 calc R U . . .
C25 C 0.7949(5) 0.9295(3) -0.1129(3) 0.0377(14) Uani 1 1 d . . . . .
H25 H 0.737608 0.964287 -0.124654 0.045 Uiso 1 1 calc R U . . .
C26 C 0.8062(4) 0.9029(3) -0.0397(3) 0.0274(12) Uani 1 1 d . . . . .
H26 H 0.756859 0.920245 -0.001654 0.033 Uiso 1 1 calc R U . . .
C27 C 0.9831(4) 0.5039(3) 0.2001(3) 0.0223(11) Uani 1 1 d . . . . .
C28 C 1.0695(4) 0.4897(3) 0.1483(3) 0.0268(12) Uani 1 1 d . . . . .
H28 H 1.111921 0.528536 0.124912 0.032 Uiso 1 1 calc R U . . .
C29 C 1.0941(5) 0.4192(3) 0.1304(3) 0.0302(12) Uani 1 1 d . . . . .
H29 H 1.152852 0.410032 0.094424 0.036 Uiso 1 1 calc R U . . .
C30 C 1.0330(5) 0.3619(3) 0.1650(3) 0.0334(13) Uani 1 1 d . . . . .
H30 H 1.050003 0.313503 0.152925 0.040 Uiso 1 1 calc R U . . .
C31 C 0.9487(5) 0.3753(3) 0.2162(3) 0.0335(13) Uani 1 1 d . . . . .
H31 H 0.907594 0.335820 0.240056 0.040 Uiso 1 1 calc R U . . .
C32 C 0.9216(5) 0.4461(3) 0.2341(3) 0.0293(12) Uani 1 1 d . . . . .
H32 H 0.861767 0.454993 0.269171 0.035 Uiso 1 1 calc R U . . .
C33 C 0.8867(4) 0.6793(3) 0.5120(3) 0.0252(11) Uani 1 1 d . . . . .
C34 C 0.9363(5) 0.7143(3) 0.5544(3) 0.0361(14) Uani 1 1 d . . . . .
H34 H 0.980702 0.751953 0.531032 0.043 Uiso 1 1 calc R U . . .
C35 C 0.9210(5) 0.6942(3) 0.6308(3) 0.0390(15) Uani 1 1 d . . . . .
H35 H 0.955987 0.717595 0.659157 0.047 Uiso 1 1 calc R U . . .
C36 C 0.8554(5) 0.6406(3) 0.6652(3) 0.0379(15) Uani 1 1 d . . . . .
H36 H 0.844527 0.627473 0.717326 0.045 Uiso 1 1 calc R U . . .
C37 C 0.8057(5) 0.6062(3) 0.6242(3) 0.0359(14) Uani 1 1 d . . . . .
H37 H 0.760012 0.569420 0.648091 0.043 Uiso 1 1 calc R U . . .
C38 C 0.8219(4) 0.6249(3) 0.5478(3) 0.0285(12) Uani 1 1 d . . . . .
H38 H 0.788230 0.600001 0.519910 0.034 Uiso 1 1 calc R U . . .
C39 C 0.8726(4) 1.0283(3) 0.2779(3) 0.0270(12) Uani 1 1 d . . . . .
C40 C 0.9238(5) 1.0514(3) 0.3270(3) 0.0314(13) Uani 1 1 d . . . . .
H40 H 0.971615 1.017043 0.352175 0.038 Uiso 1 1 calc R U . . .
C41 C 0.9062(5) 1.1237(3) 0.3398(3) 0.0375(15) Uani 1 1 d . . . . .
H41 H 0.942527 1.138905 0.373200 0.045 Uiso 1 1 calc R U . . .
C42 C 0.8354(5) 1.1744(3) 0.3040(3) 0.0410(16) Uani 1 1 d . . . . .
H42 H 0.823081 1.224088 0.312927 0.049 Uiso 1 1 calc R U . . .
C43 C 0.7832(5) 1.1521(3) 0.2555(3) 0.0378(15) Uani 1 1 d . . . . .
H43 H 0.735169 1.186631 0.230669 0.045 Uiso 1 1 calc R U . . .
C44 C 0.8004(5) 1.0795(3) 0.2428(3) 0.0324(13) Uani 1 1 d . . . . .
H44 H 0.763010 1.064279 0.210052 0.039 Uiso 1 1 calc R U . . .
C45 C 0.6083(4) 0.6037(3) 0.3769(3) 0.0245(11) Uani 1 1 d . . . . .
C46 C 0.5793(4) 0.5807(3) 0.4548(3) 0.0259(12) Uani 1 1 d . . . . .
H46 H 0.575841 0.530742 0.480202 0.031 Uiso 1 1 calc R U . . .
C47 C 0.5578(4) 0.6423(3) 0.4853(3) 0.0262(11) Uani 1 1 d . . . . .
H47 H 0.535637 0.644099 0.535989 0.031 Uiso 1 1 calc R U . . .
C48 C 0.5748(4) 0.7051(3) 0.4264(3) 0.0247(11) Uani 1 1 d . . . . .
C49 C 0.5616(4) 0.7796(3) 0.4359(3) 0.0245(11) Uani 1 1 d . . . . .
C50 C 0.5681(4) 0.8408(3) 0.3781(3) 0.0256(11) Uani 1 1 d . . . . .
C51 C 0.5760(4) 0.9159(3) 0.3858(3) 0.0262(11) Uani 1 1 d . . . . .
H51 H 0.577322 0.932631 0.430385 0.031 Uiso 1 1 calc R U . . .
C52 C 0.5812(4) 0.9584(3) 0.3183(3) 0.0254(11) Uani 1 1 d . . . . .
H52 H 0.588429 1.010395 0.306387 0.030 Uiso 1 1 calc R U . . .
C53 C 0.5738(4) 0.9112(3) 0.2681(3) 0.0237(11) Uani 1 1 d . . . . .
C54 C 0.5705(4) 0.9346(3) 0.1922(3) 0.0248(11) Uani 1 1 d . . . . .
C55 C 0.5723(4) 0.8866(3) 0.1424(3) 0.0253(11) Uani 1 1 d . . . . .
C56 C 0.5461(4) 0.9106(3) 0.0701(3) 0.0313(13) Uani 1 1 d . . . . .
H56 H 0.526308 0.960310 0.048022 0.038 Uiso 1 1 calc R U . . .
C57 C 0.5548(4) 0.8490(3) 0.0391(3) 0.0330(13) Uani 1 1 d . . . . .
H57 H 0.542276 0.847573 -0.008997 0.040 Uiso 1 1 calc R U . . .
C58 C 0.5861(4) 0.7867(3) 0.0914(3) 0.0240(11) Uani 1 1 d . . . . .
C59 C 0.6079(4) 0.7119(3) 0.0803(3) 0.0262(12) Uani 1 1 d . . . . .
C60 C 0.6217(4) 0.6532(3) 0.1367(3) 0.0271(12) Uani 1 1 d . . . . .
C61 C 0.6784(4) 0.5837(3) 0.1314(3) 0.0253(11) Uani 1 1 d . . . . .
H61 H 0.707496 0.568492 0.085996 0.030 Uiso 1 1 calc R U . . .
C62 C 0.5897(4) 0.6520(3) 0.2157(3) 0.0244(11) Uani 1 1 d . . . . .
C63 C 0.6354(4) 0.5802(3) 0.2510(3) 0.0267(12) Uani 1 1 d . . . . .
C64 C 0.6352(4) 0.5546(3) 0.3258(3) 0.0256(11) Uani 1 1 d . . . . .
C65 C 0.5354(4) 0.7960(3) 0.5119(3) 0.0264(12) Uani 1 1 d . . . . .
C66 C 0.5972(5) 0.7675(3) 0.5652(3) 0.0299(12) Uani 1 1 d . . . . .
H66 H 0.659771 0.736931 0.553620 0.036 Uiso 1 1 calc R U . . .
C67 C 0.5680(5) 0.7837(3) 0.6364(3) 0.0322(13) Uani 1 1 d . . . . .
H67 H 0.609472 0.762572 0.673512 0.039 Uiso 1 1 calc R U . . .
C68 C 0.4789(5) 0.8303(3) 0.6528(3) 0.0353(14) Uani 1 1 d . . . . .
H68 H 0.459515 0.841589 0.700912 0.042 Uiso 1 1 calc R U . . .
C69 C 0.4181(5) 0.8602(3) 0.5992(3) 0.0351(14) Uani 1 1 d . . . . .
H69 H 0.357625 0.892941 0.610239 0.042 Uiso 1 1 calc R U . . .
C70 C 0.4447(4) 0.8429(3) 0.5292(3) 0.0266(12) Uani 1 1 d . . . . .
H70 H 0.401536 0.862751 0.492884 0.032 Uiso 1 1 calc R U . . .
C71 C 0.5626(4) 1.0162(3) 0.1649(3) 0.0258(11) Uani 1 1 d . . . . .
C72 C 0.6393(5) 1.0481(3) 0.1097(3) 0.0321(13) Uani 1 1 d . . . . .
H72 H 0.693957 1.017201 0.086900 0.038 Uiso 1 1 calc R U . . .
C73 C 0.6350(5) 1.1245(4) 0.0887(3) 0.0417(16) Uani 1 1 d . . . . .
H73 H 0.687943 1.145878 0.051998 0.050 Uiso 1 1 calc R U . . .
C74 C 0.5553(6) 1.1706(3) 0.1200(3) 0.0434(17) Uani 1 1 d . . . . .
H74 H 0.553500 1.223122 0.105147 0.052 Uiso 1 1 calc R U . . .
C75 C 0.4785(5) 1.1397(3) 0.1729(3) 0.0395(15) Uani 1 1 d . . . . .
H75 H 0.422798 1.170886 0.194307 0.047 Uiso 1 1 calc R U . . .
C76 C 0.4823(5) 1.0635(3) 0.1949(3) 0.0304(12) Uani 1 1 d . . . . .
H76 H 0.428686 1.042748 0.231389 0.037 Uiso 1 1 calc R U . . .
C77 C 0.6239(4) 0.6967(3) 0.0036(3) 0.0318(13) Uani 1 1 d . . . . .
C78 C 0.6868(5) 0.7374(3) -0.0546(3) 0.0336(13) Uani 1 1 d . . . . .
H78 H 0.719059 0.777858 -0.046251 0.040 Uiso 1 1 calc R U . . .
C79 C 0.7027(5) 0.7197(4) -0.1245(3) 0.0412(15) Uani 1 1 d . . . . .
H79 H 0.746959 0.747456 -0.163059 0.049 Uiso 1 1 calc R U . . .
C80 C 0.6555(6) 0.6626(4) -0.1390(4) 0.0476(18) Uani 1 1 d . . . . .
H80 H 0.666160 0.650943 -0.187100 0.057 Uiso 1 1 calc R U . . .
C81 C 0.5924(6) 0.6226(5) -0.0822(4) 0.059(2) Uani 1 1 d . . . . .
H81 H 0.558979 0.583158 -0.091485 0.070 Uiso 1 1 calc R U . . .
C82 C 0.5764(5) 0.6387(4) -0.0115(4) 0.0450(16) Uani 1 1 d . . . . .
H82 H 0.532870 0.609965 0.026819 0.054 Uiso 1 1 calc R U . . .
C83 C 0.6643(4) 0.4741(3) 0.3541(3) 0.0281(12) Uani 1 1 d . . . . .
C84 C 0.7305(4) 0.4534(3) 0.4063(3) 0.0329(13) Uani 1 1 d . . . . .
H84 H 0.758500 0.490753 0.423524 0.039 Uiso 1 1 calc R U . . .
C85 C 0.7565(5) 0.3790(3) 0.4336(3) 0.0415(15) Uani 1 1 d . . . . .
H85 H 0.802463 0.365603 0.469021 0.050 Uiso 1 1 calc R U . . .
C86 C 0.7153(6) 0.3244(3) 0.4093(4) 0.0457(17) Uani 1 1 d . . . . .
H86 H 0.731823 0.273330 0.428762 0.055 Uiso 1 1 calc R U . . .
C87 C 0.6503(5) 0.3438(3) 0.3569(4) 0.0412(16) Uani 1 1 d . . . . .
H87 H 0.623284 0.306027 0.339605 0.049 Uiso 1 1 calc R U . . .
C88 C 0.6236(5) 0.4191(3) 0.3289(3) 0.0365(14) Uani 1 1 d . . . . .
H88 H 0.578177 0.432342 0.293159 0.044 Uiso 1 1 calc R U . . .
Cl4 Cl 0.8522(4) 0.4357(2) 0.0391(2) 0.0454(12) Uani 0.499(6) 1 d D U P A 1
Cl5 Cl 0.6350(5) 0.4206(5) 0.0760(7) 0.166(5) Uani 0.499(6) 1 d D U P A 1
Cl6 Cl 0.7847(5) 0.3042(2) 0.1290(3) 0.086(2) Uani 0.499(6) 1 d D U P A 1
C90 C 0.7527(10) 0.3989(8) 0.1069(10) 0.056(4) Uani 0.499(6) 1 d D U P A 1
H90 H 0.749855 0.421578 0.151584 0.067 Uiso 0.499(6) 1 calc R U P A 1
Cl34 Cl 0.8618(6) 0.3910(9) 0.0419(5) 0.178(5) Uani 0.501(6) 1 d D U P A 2
Cl35 Cl 0.6688(6) 0.4483(4) 0.0113(5) 0.142(4) Uani 0.501(6) 1 d D U P A 2
Cl36 Cl 0.6772(7) 0.3426(5) 0.1389(4) 0.141(4) Uani 0.501(6) 1 d D U P A 2
C390 C 0.7363(12) 0.4159(11) 0.0815(10) 0.106(8) Uani 0.501(6) 1 d D U P A 2
H390 H 0.737064 0.456596 0.109703 0.127 Uiso 0.501(6) 1 calc R U P A 2
Cl10 Cl 0.3151(2) 0.7692(2) 0.37260(18) 0.1102(11) Uani 1 1 d . . . . .
Cl11 Cl 0.1261(2) 0.85219(17) 0.42538(15) 0.0937(8) Uani 1 1 d . . . . .
Cl12 Cl 0.2510(5) 0.91169(18) 0.29440(19) 0.182(2) Uani 1 1 d . . . . .
C92 C 0.2084(6) 0.8305(4) 0.3463(4) 0.0540(19) Uani 1 1 d . . . . .
H92 H 0.169051 0.806572 0.317315 0.065 Uiso 1 1 calc R U . . .
Cl13 Cl 0.34321(17) 0.55234(13) 0.37861(12) 0.0719(6) Uani 1 1 d . . . . .
Cl14 Cl 0.3678(3) 0.53785(16) 0.22618(14) 0.1097(11) Uani 1 1 d . . . . .
Cl15 Cl 0.19106(18) 0.6307(2) 0.29014(19) 0.1374(16) Uani 1 1 d . . . . .
C93 C 0.3231(6) 0.5982(5) 0.2896(5) 0.065(2) Uani 1 1 d . . . . .
H93 H 0.364965 0.642187 0.275512 0.078 Uiso 1 1 calc R U . . .
Cl1 Cl 0.77494(17) 0.87261(12) 0.67472(10) 0.0609(5) Uani 1 1 d . . . . .
Cl2 Cl 0.89421(17) 0.95097(14) 0.54552(11) 0.0702(6) Uani 1 1 d . . . . .
Cl3 Cl 0.66805(16) 0.96913(11) 0.56420(11) 0.0605(5) Uani 1 1 d . . . . .
C89 C 0.7811(6) 0.9070(4) 0.5816(4) 0.057(2) Uani 1 1 d . . . . .
H89 H 0.782130 0.864007 0.555948 0.068 Uiso 1 1 calc R U . . .
Cl7 Cl 1.32237(13) 0.77049(12) 0.15957(11) 0.0600(5) Uani 1 1 d . . . . .
Cl8 Cl 1.17220(17) 0.88322(12) 0.09737(13) 0.0715(6) Uani 1 1 d . . . . .
Cl9 Cl 1.19112(16) 0.73453(14) 0.06497(12) 0.0691(6) Uani 1 1 d . . . . .
C91 C 1.1990(5) 0.7881(4) 0.1313(4) 0.0498(18) Uani 1 1 d . . . . .
H91 H 1.145318 0.773386 0.175086 0.060 Uiso 1 1 calc R U . . .

loop_
_atom_site_aniso_label
_atom_site_aniso_U_11
_atom_site_aniso_U_22
_atom_site_aniso_U_33
_atom_site_aniso_U_23
_atom_site_aniso_U_13
_atom_site_aniso_U_12
Ru1 0.0183(2) 0.01320(19) 0.01264(18) 0.00023(14) -0.00019(15) -0.00404(15)
Ru2 0.0178(2) 0.0164(2) 0.0196(2) -0.00337(15) -0.00154(16) -0.00486(15)
O1 0.0252(19) 0.0257(19) 0.0213(18) -0.0052(15) -0.0010(15) -0.0063(15)
O2 0.027(2) 0.035(2) 0.035(2) -0.0158(18) 0.0002(17) -0.0097(17)
O3 0.0225(18) 0.0156(16) 0.0167(16) -0.0007(13) -0.0001(14) -0.0030(14)
N1 0.028(2) 0.0133(19) 0.016(2) 0.0010(15) -0.0017(17) -0.0052(17)
N2 0.028(2) 0.0123(19) 0.016(2) -0.0010(15) 0.0020(17) -0.0037(17)
N3 0.017(2) 0.018(2) 0.0146(19) -0.0008(16) 0.0000(16) -0.0015(16)
N4 0.041(3) 0.021(2) 0.018(2) -0.0028(18) -0.003(2) 0.000(2)
N5 0.023(2) 0.014(2) 0.024(2) -0.0014(17) 0.0006(18) -0.0047(17)
N6 0.032(3) 0.020(2) 0.020(2) -0.0024(17) -0.0026(19) 0.0007(19)
N7 0.019(2) 0.026(2) 0.019(2) -0.0011(17) -0.0077(17) -0.0018(17)
N8 0.035(3) 0.028(2) 0.037(3) -0.014(2) 0.003(2) -0.013(2)
C1 0.028(3) 0.012(2) 0.020(2) -0.0018(18) -0.003(2) -0.003(2)
C2 0.029(3) 0.016(2) 0.019(2) 0.0035(19) -0.001(2) -0.005(2)
C3 0.023(3) 0.014(2) 0.017(2) 0.0063(18) -0.002(2) -0.0024(19)
C4 0.023(3) 0.017(2) 0.016(2) 0.0008(19) -0.001(2) -0.006(2)
C5 0.020(2) 0.018(2) 0.015(2) 0.0022(18) -0.0007(19) -0.0060(19)
C6 0.022(3) 0.021(2) 0.016(2) -0.0018(19) 0.001(2) -0.004(2)
C7 0.027(3) 0.020(2) 0.017(2) -0.0071(19) -0.002(2) -0.001(2)
C8 0.022(3) 0.020(2) 0.020(2) -0.006(2) 0.000(2) -0.001(2)
C9 0.024(3) 0.018(2) 0.016(2) -0.0051(19) 0.005(2) -0.003(2)
C10 0.025(3) 0.014(2) 0.019(2) -0.0002(18) 0.001(2) -0.0037(19)
C11 0.019(2) 0.013(2) 0.018(2) -0.0026(18) 0.0005(19) -0.0012(18)
C12 0.030(3) 0.016(2) 0.024(3) 0.001(2) 0.002(2) 0.000(2)
C13 0.027(3) 0.025(3) 0.021(3) 0.005(2) -0.004(2) 0.000(2)
C14 0.019(2) 0.020(2) 0.018(2) 0.0026(19) 0.002(2) -0.004(2)
C15 0.024(3) 0.027(3) 0.019(2) -0.003(2) -0.001(2) -0.004(2)
C16 0.034(3) 0.023(3) 0.020(3) 0.001(2) -0.009(2) -0.006(2)
C17 0.035(3) 0.024(3) 0.017(2) 0.000(2) -0.007(2) -0.005(2)
C18 0.035(3) 0.019(2) 0.022(3) -0.007(2) -0.008(2) -0.008(2)
C19 0.041(3) 0.017(2) 0.015(2) -0.0029(19) -0.006(2) -0.007(2)
C20 0.033(3) 0.017(2) 0.020(2) -0.002(2) -0.001(2) -0.007(2)
C21 0.031(3) 0.019(2) 0.013(2) 0.0026(19) -0.001(2) -0.009(2)
C22 0.035(3) 0.020(3) 0.020(3) -0.002(2) 0.002(2) -0.010(2)
C23 0.051(4) 0.032(3) 0.016(3) -0.004(2) 0.005(2) -0.021(3)
C24 0.058(4) 0.041(4) 0.019(3) 0.002(2) -0.012(3) -0.015(3)
C25 0.047(4) 0.035(3) 0.033(3) 0.005(3) -0.020(3) -0.004(3)
C26 0.035(3) 0.025(3) 0.024(3) -0.001(2) -0.012(2) -0.004(2)
C27 0.031(3) 0.014(2) 0.023(3) -0.0006(19) -0.009(2) -0.001(2)
C28 0.030(3) 0.023(3) 0.024(3) 0.000(2) 0.000(2) -0.002(2)
C29 0.034(3) 0.024(3) 0.028(3) -0.002(2) -0.004(2) 0.009(2)
C30 0.048(4) 0.018(3) 0.034(3) -0.010(2) -0.007(3) 0.005(2)
C31 0.046(4) 0.021(3) 0.034(3) 0.003(2) -0.011(3) -0.007(3)
C32 0.040(3) 0.023(3) 0.023(3) 0.000(2) 0.001(2) -0.010(2)
C33 0.032(3) 0.022(3) 0.018(2) 0.000(2) -0.003(2) 0.003(2)
C34 0.051(4) 0.033(3) 0.025(3) -0.002(2) -0.013(3) -0.002(3)
C35 0.064(4) 0.032(3) 0.022(3) -0.004(2) -0.014(3) -0.003(3)
C36 0.055(4) 0.036(3) 0.016(3) 0.001(2) -0.002(3) 0.005(3)
C37 0.039(3) 0.023(3) 0.036(3) 0.007(2) 0.001(3) 0.006(2)
C38 0.032(3) 0.026(3) 0.023(3) 0.001(2) -0.001(2) 0.002(2)
C39 0.037(3) 0.023(3) 0.019(3) 0.001(2) 0.002(2) -0.009(2)
C40 0.048(4) 0.020(3) 0.024(3) -0.001(2) 0.002(3) -0.010(2)
C41 0.062(4) 0.031(3) 0.020(3) -0.007(2) 0.006(3) -0.021(3)
C42 0.057(4) 0.022(3) 0.039(3) -0.012(3) 0.016(3) -0.009(3)
C43 0.047(4) 0.018(3) 0.042(4) -0.004(2) 0.007(3) -0.002(3)
C44 0.039(3) 0.025(3) 0.031(3) -0.003(2) 0.003(3) -0.008(2)
C45 0.026(3) 0.018(2) 0.026(3) 0.000(2) 0.005(2) -0.009(2)
C46 0.022(3) 0.022(3) 0.028(3) 0.003(2) 0.007(2) -0.010(2)
C47 0.028(3) 0.023(3) 0.025(3) -0.002(2) 0.003(2) -0.005(2)
C48 0.027(3) 0.021(3) 0.024(3) 0.000(2) -0.001(2) -0.004(2)
C49 0.029(3) 0.020(3) 0.023(3) -0.001(2) -0.002(2) -0.001(2)
C50 0.033(3) 0.022(3) 0.022(3) -0.006(2) -0.002(2) -0.005(2)
C51 0.034(3) 0.022(3) 0.020(3) -0.002(2) 0.000(2) -0.005(2)
C52 0.030(3) 0.022(3) 0.022(3) -0.004(2) -0.002(2) -0.002(2)
C53 0.028(3) 0.022(3) 0.021(3) -0.002(2) -0.003(2) -0.003(2)
C54 0.027(3) 0.022(3) 0.023(3) -0.001(2) -0.004(2) -0.001(2)
C55 0.026(3) 0.028(3) 0.021(3) -0.002(2) -0.006(2) 0.000(2)
C56 0.032(3) 0.038(3) 0.023(3) -0.004(2) -0.013(2) 0.009(3)
C57 0.030(3) 0.043(3) 0.028(3) -0.012(3) -0.012(2) 0.008(3)
C58 0.018(3) 0.029(3) 0.027(3) -0.008(2) -0.006(2) -0.003(2)
C59 0.019(3) 0.033(3) 0.029(3) -0.011(2) -0.004(2) -0.003(2)
C60 0.028(3) 0.031(3) 0.026(3) -0.011(2) 0.000(2) -0.013(2)
C61 0.027(3) 0.026(3) 0.025(3) -0.011(2) 0.000(2) -0.007(2)
C62 0.027(3) 0.021(3) 0.026(3) -0.012(2) 0.005(2) -0.008(2)
C63 0.026(3) 0.021(3) 0.035(3) -0.010(2) 0.001(2) -0.007(2)
C64 0.028(3) 0.019(3) 0.029(3) -0.003(2) 0.002(2) -0.010(2)
C65 0.035(3) 0.020(3) 0.023(3) 0.000(2) 0.000(2) -0.009(2)
C66 0.039(3) 0.027(3) 0.023(3) -0.001(2) -0.004(2) -0.007(2)
C67 0.048(4) 0.030(3) 0.020(3) -0.001(2) -0.007(3) -0.013(3)
C68 0.053(4) 0.035(3) 0.021(3) -0.010(2) -0.002(3) -0.012(3)
C69 0.044(4) 0.029(3) 0.029(3) -0.002(2) 0.004(3) -0.008(3)
C70 0.037(3) 0.021(3) 0.022(3) -0.001(2) -0.003(2) -0.009(2)
C71 0.033(3) 0.024(3) 0.023(3) -0.004(2) -0.011(2) 0.000(2)
C72 0.032(3) 0.035(3) 0.026(3) 0.004(2) -0.008(2) -0.001(3)
C73 0.043(4) 0.044(4) 0.034(3) 0.017(3) -0.016(3) -0.012(3)
C74 0.074(5) 0.024(3) 0.037(3) 0.002(3) -0.032(3) -0.003(3)
C75 0.062(4) 0.030(3) 0.031(3) -0.011(3) -0.024(3) 0.015(3)
C76 0.041(3) 0.029(3) 0.020(3) -0.005(2) -0.007(2) 0.006(3)
C77 0.029(3) 0.035(3) 0.036(3) -0.015(3) -0.013(3) 0.002(2)
C78 0.034(3) 0.037(3) 0.033(3) -0.014(3) -0.011(3) 0.005(3)
C79 0.046(4) 0.045(4) 0.030(3) -0.014(3) -0.010(3) 0.018(3)
C80 0.053(4) 0.061(5) 0.034(4) -0.022(3) -0.018(3) 0.012(4)
C81 0.057(5) 0.079(6) 0.056(5) -0.043(4) -0.011(4) -0.014(4)
C82 0.044(4) 0.058(4) 0.043(4) -0.021(3) -0.013(3) -0.016(3)
C83 0.032(3) 0.018(3) 0.031(3) -0.007(2) 0.010(2) -0.008(2)
C84 0.031(3) 0.026(3) 0.038(3) -0.003(2) 0.003(3) -0.003(2)
C85 0.049(4) 0.033(3) 0.033(3) -0.001(3) 0.007(3) 0.005(3)
C86 0.061(5) 0.020(3) 0.045(4) -0.005(3) 0.017(3) 0.002(3)
C87 0.054(4) 0.021(3) 0.045(4) -0.010(3) 0.015(3) -0.015(3)
C88 0.041(4) 0.025(3) 0.041(3) -0.011(3) 0.012(3) -0.011(3)
Cl4 0.058(3) 0.044(2) 0.0271(17) -0.0054(15) 0.0157(16) -0.0088(18)
Cl5 0.071(4) 0.153(7) 0.344(14) -0.189(9) -0.077(6) 0.018(4)
Cl6 0.138(6) 0.041(2) 0.089(3) -0.008(2) -0.031(3) -0.035(3)
C90 0.048(8) 0.043(8) 0.087(10) -0.030(7) -0.006(8) -0.012(6)
Cl34 0.070(4) 0.379(16) 0.096(5) -0.095(8) -0.030(4) 0.046(7)
Cl35 0.096(5) 0.075(4) 0.227(9) 0.082(5) -0.052(5) -0.043(3)
Cl36 0.144(7) 0.171(7) 0.131(6) 0.020(5) -0.101(5) -0.062(6)
C390 0.084(12) 0.111(13) 0.144(14) -0.096(11) 0.002(11) 0.002(10)
Cl10 0.0726(17) 0.152(3) 0.121(2) -0.066(2) -0.0417(16) 0.0336(18)
Cl11 0.0735(16) 0.124(2) 0.0925(18) -0.0465(17) 0.0039(14) -0.0258(15)
Cl12 0.378(7) 0.0713(19) 0.084(2) 0.0019(16) 0.019(3) -0.080(3)
C92 0.048(4) 0.060(5) 0.055(5) -0.006(4) -0.008(4) -0.017(4)
Cl13 0.0649(13) 0.0860(15) 0.0649(13) 0.0127(11) -0.0236(11) -0.0294(11)
Cl14 0.176(3) 0.099(2) 0.0658(15) -0.0015(14) -0.0190(17) -0.080(2)
Cl15 0.0371(12) 0.206(4) 0.135(3) 0.087(2) -0.0282(14) -0.0452(17)
C93 0.044(4) 0.078(6) 0.072(5) 0.019(4) -0.018(4) -0.038(4)
Cl1 0.0750(13) 0.0675(13) 0.0448(10) -0.0071(9) -0.0186(9) -0.0152(10)
Cl2 0.0694(13) 0.0990(17) 0.0536(11) -0.0217(11) -0.0069(10) -0.0423(12)
Cl3 0.0701(13) 0.0491(10) 0.0629(12) -0.0045(9) -0.0212(10) -0.0012(9)
C89 0.057(5) 0.064(5) 0.051(4) -0.026(4) 0.010(4) -0.013(4)
Cl7 0.0332(9) 0.0757(13) 0.0659(12) 0.0054(10) -0.0145(8) -0.0044(9)
Cl8 0.0587(13) 0.0663(13) 0.0767(15) 0.0051(11) -0.0095(11) 0.0133(10)
Cl9 0.0529(12) 0.0918(16) 0.0646(13) -0.0156(12) -0.0029(10) -0.0200(11)
C91 0.030(3) 0.070(5) 0.044(4) 0.003(4) -0.005(3) -0.004(3)

loop_
_atom_type_symbol
_atom_type_description
_atom_type_scat_dispersion_real
_atom_type_scat_dispersion_imag
_atom_type_scat_source
C C 0.0033 0.0016 'International Tables Vol C Tables 4.2.6.8 and 6.1.1.4'
H H 0.0000 0.0000 'International Tables Vol C Tables 4.2.6.8 and 6.1.1.4'
Cl Cl 0.1484 0.1585 'International Tables Vol C Tables 4.2.6.8 and 6.1.1.4'
N N 0.0061 0.0033 'International Tables Vol C Tables 4.2.6.8 and 6.1.1.4'
O O 0.0106 0.0060 'International Tables Vol C Tables 4.2.6.8 and 6.1.1.4'
Ru Ru -1.2594 0.8363 'International Tables Vol C Tables 4.2.6.8 and 6.1.1.4'

loop_
_geom_angle_atom_site_label_1
_geom_angle_atom_site_label_2
_geom_angle_atom_site_label_3
_geom_angle
_geom_angle_site_symmetry_1
_geom_angle_site_symmetry_3
_geom_angle_publ_flag
O1 Ru1 N1 86.18(15) . . ?
O1 Ru1 N2 112.09(15) . . ?
O1 Ru1 N3 84.28(15) . . ?
O1 Ru1 C17 38.56(17) . . ?
O3 Ru1 O1 153.36(14) . . ?
O3 Ru1 N1 95.24(15) . . ?
O3 Ru1 N2 94.54(15) . . ?
O3 Ru1 N3 95.74(15) . . ?
O3 Ru1 C17 114.83(18) . . ?
N1 Ru1 N2 89.18(15) . . ?
N1 Ru1 C17 87.68(17) . . ?
N2 Ru1 C17 150.63(19) . . ?
N3 Ru1 N1 169.01(16) . . ?
N3 Ru1 N2 89.35(15) . . ?
N3 Ru1 C17 88.27(18) . . ?
O2 Ru2 N5 84.06(16) . . ?
O2 Ru2 N6 113.17(17) . . ?
O2 Ru2 N7 85.54(16) . . ?
O2 Ru2 C62 38.81(17) . . ?
O3 Ru2 O2 152.33(15) . . ?
O3 Ru2 N5 95.89(15) . . ?
O3 Ru2 N6 94.48(16) . . ?
O3 Ru2 N7 96.22(15) . . ?
O3 Ru2 C62 113.54(17) . . ?
N5 Ru2 C62 87.84(18) . . ?
N6 Ru2 N5 89.29(16) . . ?
N6 Ru2 C62 151.98(19) . . ?
N7 Ru2 N5 167.88(16) . . ?
N7 Ru2 N6 89.09(17) . . ?
N7 Ru2 C62 87.97(19) . . ?
C17 O1 Ru1 74.8(3) . . ?
C62 O2 Ru2 75.8(3) . . ?
Ru1 O3 Ru2 175.9(2) . . ?
C1 N1 Ru1 128.5(3) . . ?
C4 N1 Ru1 124.7(3) . . ?
C4 N1 C1 106.3(4) . . ?
C6 N2 Ru1 122.6(3) . . ?
C9 N2 Ru1 123.9(3) . . ?
C9 N2 C6 107.5(4) . . ?
C11 N3 Ru1 126.2(3) . . ?
C11 N3 C14 106.5(4) . . ?
C14 N3 Ru1 126.7(3) . . ?
C19 N4 C16 107.6(4) . . ?
C45 N5 Ru2 126.7(3) . . ?
C45 N5 C48 106.6(4) . . ?
C48 N5 Ru2 125.7(3) . . ?
C50 N6 Ru2 124.0(3) . . ?
C53 N6 Ru2 123.6(3) . . ?
C53 N6 C50 106.5(4) . . ?
C55 N7 Ru2 125.4(3) . . ?
C55 N7 C58 105.4(4) . . ?
C58 N7 Ru2 128.6(3) . . ?
C61 N8 C63 108.7(5) . . ?
N1 C1 C2 109.8(4) . . ?
N1 C1 C20 124.8(4) . . ?
C20 C1 C2 125.1(4) . . ?
C1 C2 H2 126.6 . . ?
C3 C2 C1 106.8(4) . . ?
C3 C2 H2 126.6 . . ?
C2 C3 H3 126.1 . . ?
C2 C3 C4 107.9(4) . . ?
C4 C3 H3 126.1 . . ?
N1 C4 C3 109.2(4) . . ?
N1 C4 C5 126.8(4) . . ?
C5 C4 C3 123.9(4) . . ?
C4 C5 C21 116.9(4) . . ?
C6 C5 C4 124.5(4) . . ?
C6 C5 C21 118.5(4) . . ?
N2 C6 C5 126.1(4) . . ?
N2 C6 C7 108.6(4) . . ?
C5 C6 C7 125.2(4) . . ?
C6 C7 H7 126.4 . . ?
C8 C7 C6 107.1(4) . . ?
C8 C7 H7 126.4 . . ?
C7 C8 H8 126.0 . . ?
C7 C8 C9 108.0(4) . . ?
C9 C8 H8 126.0 . . ?
N2 C9 C8 108.7(4) . . ?
N2 C9 C10 126.7(4) . . ?
C10 C9 C8 124.5(4) . . ?
C9 C10 C11 124.7(4) . . ?
C9 C10 C27 116.7(4) . . ?
C11 C10 C27 118.5(4) . . ?
N3 C11 C10 125.8(4) . . ?
N3 C11 C12 109.3(4) . . ?
C10 C11 C12 124.8(4) . . ?
C11 C12 H12 126.5 . . ?
C13 C12 C11 106.9(4) . . ?
C13 C12 H12 126.5 . . ?
C12 C13 H13 125.7 . . ?
C12 C13 C14 108.5(5) . . ?
C14 C13 H13 125.7 . . ?
N3 C14 C13 108.7(4) . . ?
N3 C14 C15 125.6(4) . . ?
C15 C14 C13 125.7(5) . . ?
C14 C15 C33 120.7(5) . . ?
C16 C15 C14 120.9(5) . . ?
C16 C15 C33 118.3(5) . . ?
N4 C16 C17 109.2(4) . . ?
C15 C16 N4 122.0(5) . . ?
C15 C16 C17 128.7(5) . . ?
O1 C17 Ru1 66.6(2) . . ?
O1 C17 C16 125.5(5) . . ?
O1 C17 C18 124.5(4) . . ?
C16 C17 Ru1 113.5(3) . . ?
C18 C17 Ru1 116.2(4) . . ?
C18 C17 C16 104.8(4) . . ?
C19 C18 C17 105.3(4) . . ?
C20 C18 C17 128.2(5) . . ?
C20 C18 C19 125.8(5) . . ?
N4 C19 C18 113.1(5) . . ?
N4 C19 H19 123.4 . . ?
C18 C19 H19 123.4 . . ?
C1 C20 C39 120.2(4) . . ?
C18 C20 C1 121.3(4) . . ?
C18 C20 C39 118.4(4) . . ?
C22 C21 C5 121.2(5) . . ?
C22 C21 C26 119.0(5) . . ?
C26 C21 C5 119.8(5) . . ?
C21 C22 H22 120.0 . . ?
C21 C22 C23 120.1(5) . . ?
C23 C22 H22 120.0 . . ?
C22 C23 H23 120.0 . . ?
C24 C23 C22 120.0(5) . . ?
C24 C23 H23 120.0 . . ?
C23 C24 H24 119.8 . . ?
C25 C24 C23 120.4(5) . . ?
C25 C24 H24 119.8 . . ?
C24 C25 H25 120.1 . . ?
C24 C25 C26 119.9(6) . . ?
C26 C25 H25 120.1 . . ?
C21 C26 C25 120.6(5) . . ?
C21 C26 H26 119.7 . . ?
C25 C26 H26 119.7 . . ?
C28 C27 C10 118.8(4) . . ?
C28 C27 C32 119.0(5) . . ?
C32 C27 C10 122.1(5) . . ?
C27 C28 H28 119.7 . . ?
C29 C28 C27 120.5(5) . . ?
C29 C28 H28 119.7 . . ?
C28 C29 H29 120.0 . . ?
C28 C29 C30 120.0(5) . . ?
C30 C29 H29 120.0 . . ?
C29 C30 H30 120.1 . . ?
C31 C30 C29 119.8(5) . . ?
C31 C30 H30 120.1 . . ?
C30 C31 H31 119.5 . . ?
C30 C31 C32 121.0(5) . . ?
C32 C31 H31 119.5 . . ?
C27 C32 H32 120.2 . . ?
C31 C32 C27 119.6(5) . . ?
C31 C32 H32 120.2 . . ?
C34 C33 C15 119.3(5) . . ?
C38 C33 C15 122.3(5) . . ?
C38 C33 C34 118.4(5) . . ?
C33 C34 H34 119.8 . . ?
C35 C34 C33 120.4(6) . . ?
C35 C34 H34 119.8 . . ?
C34 C35 H35 119.9 . . ?
C36 C35 C34 120.2(6) . . ?
C36 C35 H35 119.9 . . ?
C35 C36 H36 120.0 . . ?
C37 C36 C35 120.0(5) . . ?
C37 C36 H36 120.0 . . ?
C36 C37 H37 119.9 . . ?
C36 C37 C38 120.2(6) . . ?
C38 C37 H37 119.9 . . ?
C33 C38 C37 120.8(6) . . ?
C33 C38 H38 119.6 . . ?
C37 C38 H38 119.6 . . ?
C40 C39 C20 120.4(5) . . ?
C40 C39 C44 118.4(5) . . ?
C44 C39 C20 121.2(5) . . ?
C39 C40 H40 119.5 . . ?
C41 C40 C39 120.9(6) . . ?
C41 C40 H40 119.5 . . ?
C40 C41 H41 119.9 . . ?
C40 C41 C42 120.2(6) . . ?
C42 C41 H41 119.9 . . ?
C41 C42 H42 120.2 . . ?
C43 C42 C41 119.6(5) . . ?
C43 C42 H42 120.2 . . ?
C42 C43 H43 119.9 . . ?
C42 C43 C44 120.3(6) . . ?
C44 C43 H43 119.9 . . ?
C39 C44 H44 119.7 . . ?
C43 C44 C39 120.6(6) . . ?
C43 C44 H44 119.7 . . ?
N5 C45 C46 109.3(4) . . ?
N5 C45 C64 126.2(5) . . ?
C64 C45 C46 124.5(5) . . ?
C45 C46 H46 126.1 . . ?
C47 C46 C45 107.8(5) . . ?
C47 C46 H46 126.1 . . ?
C46 C47 H47 126.5 . . ?
C46 C47 C48 106.9(5) . . ?
C48 C47 H47 126.5 . . ?
N5 C48 C47 109.4(4) . . ?
N5 C48 C49 126.2(5) . . ?
C49 C48 C47 124.5(5) . . ?
C48 C49 C50 124.4(5) . . ?
C48 C49 C65 118.7(5) . . ?
C50 C49 C65 116.9(5) . . ?
N6 C50 C49 125.9(5) . . ?
N6 C50 C51 108.9(4) . . ?
C49 C50 C51 125.2(5) . . ?
C50 C51 H51 126.2 . . ?
C52 C51 C50 107.7(5) . . ?
C52 C51 H51 126.2 . . ?
C51 C52 H52 126.4 . . ?
C51 C52 C53 107.3(5) . . ?
C53 C52 H52 126.4 . . ?
N6 C53 C52 109.7(4) . . ?
N6 C53 C54 124.9(5) . . ?
C54 C53 C52 125.4(5) . . ?
C53 C54 C71 116.5(5) . . ?
C55 C54 C53 124.7(5) . . ?
C55 C54 C71 118.8(5) . . ?
N7 C55 C54 126.0(5) . . ?
N7 C55 C56 110.2(5) . . ?
C54 C55 C56 123.8(5) . . ?
C55 C56 H56 126.6 . . ?
C57 C56 C55 106.9(5) . . ?
C57 C56 H56 126.6 . . ?
C56 C57 H57 126.1 . . ?
C56 C57 C58 107.8(5) . . ?
C58 C57 H57 126.1 . . ?
N7 C58 C57 109.7(5) . . ?
N7 C58 C59 124.0(5) . . ?
C59 C58 C57 126.3(5) . . ?
C58 C59 C77 118.7(5) . . ?
C60 C59 C58 122.6(5) . . ?
C60 C59 C77 118.6(5) . . ?
C59 C60 C61 127.2(5) . . ?
C59 C60 C62 127.6(5) . . ?
C61 C60 C62 104.9(5) . . ?
N8 C61 C60 113.1(5) . . ?
N8 C61 H61 123.5 . . ?
C60 C61 H61 123.5 . . ?
O2 C62 Ru2 65.3(2) . . ?
O2 C62 C60 123.6(5) . . ?
O2 C62 C63 125.5(5) . . ?
C60 C62 Ru2 116.6(3) . . ?
C63 C62 Ru2 115.6(4) . . ?
C63 C62 C60 104.9(4) . . ?
N8 C63 C62 108.3(5) . . ?
N8 C63 C64 124.0(5) . . ?
C64 C63 C62 127.5(5) . . ?
C45 C64 C83 118.4(5) . . ?
C63 C64 C45 121.0(5) . . ?
C63 C64 C83 120.5(5) . . ?
C66 C65 C49 122.4(5) . . ?
C66 C65 C70 119.3(5) . . ?
C70 C65 C49 118.3(5) . . ?
C65 C66 H66 119.9 . . ?
C65 C66 C67 120.1(6) . . ?
C67 C66 H66 119.9 . . ?
C66 C67 H67 120.0 . . ?
C68 C67 C66 120.1(5) . . ?
C68 C67 H67 120.0 . . ?
C67 C68 H68 120.0 . . ?
C69 C68 C67 119.9(5) . . ?
C69 C68 H68 120.0 . . ?
C68 C69 H69 119.8 . . ?
C68 C69 C70 120.4(6) . . ?
C70 C69 H69 119.8 . . ?
C65 C70 H70 119.9 . . ?
C69 C70 C65 120.1(5) . . ?
C69 C70 H70 119.9 . . ?
C72 C71 C54 120.4(5) . . ?
C76 C71 C54 121.6(5) . . ?
C76 C71 C72 118.0(5) . . ?
C71 C72 H72 120.1 . . ?
C73 C72 C71 119.7(6) . . ?
C73 C72 H72 120.1 . . ?
C72 C73 H73 119.4 . . ?
C72 C73 C74 121.2(6) . . ?
C74 C73 H73 119.4 . . ?
C73 C74 H74 120.3 . . ?
C75 C74 C73 119.4(6) . . ?
C75 C74 H74 120.3 . . ?
C74 C75 H75 120.0 . . ?
C74 C75 C76 119.9(6) . . ?
C76 C75 H75 120.0 . . ?
C71 C76 H76 119.2 . . ?
C75 C76 C71 121.6(6) . . ?
C75 C76 H76 119.2 . . ?
C78 C77 C59 122.7(5) . . ?
C82 C77 C59 119.6(6) . . ?
C82 C77 C78 117.6(5) . . ?
C77 C78 H78 119.6 . . ?
C79 C78 C77 120.8(6) . . ?
C79 C78 H78 119.6 . . ?
C78 C79 H79 119.4 . . ?
C80 C79 C78 121.2(7) . . ?
C80 C79 H79 119.4 . . ?
C79 C80 H80 120.8 . . ?
C79 C80 C81 118.4(6) . . ?
C81 C80 H80 120.8 . . ?
C80 C81 H81 119.2 . . ?
C80 C81 C82 121.5(7) . . ?
C82 C81 H81 119.2 . . ?
C77 C82 H82 119.8 . . ?
C81 C82 C77 120.4(7) . . ?
C81 C82 H82 119.8 . . ?
C84 C83 C64 120.6(5) . . ?
C84 C83 C88 119.2(5) . . ?
C88 C83 C64 120.1(5) . . ?
C83 C84 H84 119.5 . . ?
C85 C84 C83 121.0(6) . . ?
C85 C84 H84 119.5 . . ?
C84 C85 H85 120.1 . . ?
C86 C85 C84 119.8(6) . . ?
C86 C85 H85 120.1 . . ?
C85 C86 H86 120.0 . . ?
C87 C86 C85 120.0(6) . . ?
C87 C86 H86 120.0 . . ?
C86 C87 H87 119.8 . . ?
C86 C87 C88 120.5(6) . . ?
C88 C87 H87 119.8 . . ?
C83 C88 C87 119.4(6) . . ?
C83 C88 H88 120.3 . . ?
C87 C88 H88 120.3 . . ?
Cl4 C90 H90 108.7 . . ?
Cl5 C90 Cl4 110.0(10) . . ?
Cl5 C90 Cl6 112.8(9) . . ?
Cl5 C90 H90 108.7 . . ?
Cl6 C90 Cl4 107.7(8) . . ?
Cl6 C90 H90 108.7 . . ?
Cl34 C390 H390 109.3 . . ?
Cl35 C390 Cl34 106.1(10) . . ?
Cl35 C390 Cl36 109.4(11) . . ?
Cl35 C390 H390 109.3 . . ?
Cl36 C390 Cl34 113.3(12) . . ?
Cl36 C390 H390 109.3 . . ?
Cl10 C92 H92 109.8 . . ?
Cl11 C92 Cl10 109.2(4) . . ?
Cl11 C92 H92 109.8 . . ?
Cl12 C92 Cl10 110.0(5) . . ?
Cl12 C92 Cl11 108.1(5) . . ?
Cl12 C92 H92 109.8 . . ?
Cl13 C93 H93 108.2 . . ?
Cl14 C93 Cl13 109.6(5) . . ?
Cl14 C93 H93 108.2 . . ?
Cl15 C93 Cl13 109.8(4) . . ?
Cl15 C93 Cl14 112.5(5) . . ?
Cl15 C93 H93 108.2 . . ?
Cl1 C89 Cl2 111.7(4) . . ?
Cl1 C89 Cl3 110.6(4) . . ?
Cl1 C89 H89 107.9 . . ?
Cl2 C89 Cl3 110.6(4) . . ?
Cl2 C89 H89 107.9 . . ?
Cl3 C89 H89 107.9 . . ?
Cl7 C91 H91 108.2 . . ?
Cl8 C91 Cl7 110.8(4) . . ?
Cl8 C91 H91 108.2 . . ?
Cl9 C91 Cl7 110.7(4) . . ?
Cl9 C91 Cl8 110.7(4) . . ?
Cl9 C91 H91 108.2 . . ?

loop_
_geom_bond_atom_site_label_1
_geom_bond_atom_site_label_2
_geom_bond_distance
_geom_bond_site_symmetry_2
_geom_bond_publ_flag
Ru1 O1 2.021(3) . ?
Ru1 O3 1.792(3) . ?
Ru1 N1 2.080(4) . ?
Ru1 N2 2.082(4) . ?
Ru1 N3 2.078(4) . ?
Ru1 C17 2.124(5) . ?
Ru2 O2 1.988(4) . ?
Ru2 O3 1.804(3) . ?
Ru2 N5 2.081(4) . ?
Ru2 N6 2.072(4) . ?
Ru2 N7 2.071(4) . ?
Ru2 C62 2.121(5) . ?
O1 C17 1.372(6) . ?
O2 C62 1.371(6) . ?
N1 C1 1.380(6) . ?
N1 C4 1.375(6) . ?
N2 C6 1.386(6) . ?
N2 C9 1.374(6) . ?
N3 C11 1.380(6) . ?
N3 C14 1.386(6) . ?
N4 C16 1.402(7) . ?
N4 C19 1.318(6) . ?
N5 C45 1.372(6) . ?
N5 C48 1.376(6) . ?
N6 C50 1.377(6) . ?
N6 C53 1.376(6) . ?
N7 C55 1.382(7) . ?
N7 C58 1.391(6) . ?
N8 C61 1.322(7) . ?
N8 C63 1.389(7) . ?
C1 C2 1.434(6) . ?
C1 C20 1.405(7) . ?
C2 H2 0.9500 . ?
C2 C3 1.350(7) . ?
C3 H3 0.9500 . ?
C3 C4 1.436(6) . ?
C4 C5 1.397(7) . ?
C5 C6 1.396(7) . ?
C5 C21 1.497(6) . ?
C6 C7 1.439(7) . ?
C7 H7 0.9500 . ?
C7 C8 1.358(7) . ?
C8 H8 0.9500 . ?
C8 C9 1.433(7) . ?
C9 C10 1.397(7) . ?
C10 C11 1.403(6) . ?
C10 C27 1.495(7) . ?
C11 C12 1.444(7) . ?
C12 H12 0.9500 . ?
C12 C13 1.340(7) . ?
C13 H13 0.9500 . ?
C13 C14 1.433(7) . ?
C14 C15 1.400(7) . ?
C15 C16 1.398(7) . ?
C15 C33 1.488(7) . ?
C16 C17 1.451(7) . ?
C17 C18 1.450(7) . ?
C18 C19 1.416(7) . ?
C18 C20 1.394(7) . ?
C19 H19 0.9500 . ?
C20 C39 1.489(7) . ?
C21 C22 1.389(7) . ?
C21 C26 1.391(7) . ?
C22 H22 0.9500 . ?
C22 C23 1.397(7) . ?
C23 H23 0.9500 . ?
C23 C24 1.379(9) . ?
C24 H24 0.9500 . ?
C24 C25 1.373(9) . ?
C25 H25 0.9500 . ?
C25 C26 1.392(7) . ?
C26 H26 0.9500 . ?
C27 C28 1.390(7) . ?
C27 C32 1.396(7) . ?
C28 H28 0.9500 . ?
C28 C29 1.387(7) . ?
C29 H29 0.9500 . ?
C29 C30 1.390(8) . ?
C30 H30 0.9500 . ?
C30 C31 1.361(8) . ?
C31 H31 0.9500 . ?
C31 C32 1.395(8) . ?
C32 H32 0.9500 . ?
C33 C34 1.397(8) . ?
C33 C38 1.385(7) . ?
C34 H34 0.9500 . ?
C34 C35 1.392(8) . ?
C35 H35 0.9500 . ?
C35 C36 1.375(9) . ?
C36 H36 0.9500 . ?
C36 C37 1.372(9) . ?
C37 H37 0.9500 . ?
C37 C38 1.391(8) . ?
C38 H38 0.9500 . ?
C39 C40 1.384(8) . ?
C39 C44 1.401(8) . ?
C40 H40 0.9500 . ?
C40 C41 1.380(8) . ?
C41 H41 0.9500 . ?
C41 C42 1.391(9) . ?
C42 H42 0.9500 . ?
C42 C43 1.376(9) . ?
C43 H43 0.9500 . ?
C43 C44 1.384(8) . ?
C44 H44 0.9500 . ?
C45 C46 1.437(7) . ?
C45 C64 1.412(7) . ?
C46 H46 0.9500 . ?
C46 C47 1.343(7) . ?
C47 H47 0.9500 . ?
C47 C48 1.444(7) . ?
C48 C49 1.400(7) . ?
C49 C50 1.402(7) . ?
C49 C65 1.486(7) . ?
C50 C51 1.432(7) . ?
C51 H51 0.9500 . ?
C51 C52 1.348(7) . ?
C52 H52 0.9500 . ?
C52 C53 1.421(7) . ?
C53 C54 1.412(7) . ?
C54 C55 1.400(7) . ?
C54 C71 1.483(7) . ?
C55 C56 1.430(7) . ?
C56 H56 0.9500 . ?
C56 C57 1.356(8) . ?
C57 H57 0.9500 . ?
C57 C58 1.423(8) . ?
C58 C59 1.417(7) . ?
C59 C60 1.374(8) . ?
C59 C77 1.493(7) . ?
C60 C61 1.407(8) . ?
C60 C62 1.464(7) . ?
C61 H61 0.9500 . ?
C62 C63 1.461(8) . ?
C63 C64 1.391(8) . ?
C64 C83 1.496(7) . ?
C65 C66 1.379(8) . ?
C65 C70 1.405(8) . ?
C66 H66 0.9500 . ?
C66 C67 1.403(7) . ?
C67 H67 0.9500 . ?
C67 C68 1.383(9) . ?
C68 H68 0.9500 . ?
C68 C69 1.379(8) . ?
C69 H69 0.9500 . ?
C69 C70 1.386(7) . ?
C70 H70 0.9500 . ?
C71 C72 1.404(8) . ?
C71 C76 1.389(8) . ?
C72 H72 0.9500 . ?
C72 C73 1.379(8) . ?
C73 H73 0.9500 . ?
C73 C74 1.382(10) . ?
C74 H74 0.9500 . ?
C74 C75 1.374(9) . ?
C75 H75 0.9500 . ?
C75 C76 1.378(8) . ?
C76 H76 0.9500 . ?
C77 C78 1.396(8) . ?
C77 C82 1.396(8) . ?
C78 H78 0.9500 . ?
C78 C79 1.387(8) . ?
C79 H79 0.9500 . ?
C79 C80 1.374(9) . ?
C80 H80 0.9500 . ?
C80 C81 1.377(10) . ?
C81 H81 0.9500 . ?
C81 C82 1.388(9) . ?
C82 H82 0.9500 . ?
C83 C84 1.387(8) . ?
C83 C88 1.392(8) . ?
C84 H84 0.9500 . ?
C84 C85 1.385(8) . ?
C85 H85 0.9500 . ?
C85 C86 1.380(9) . ?
C86 H86 0.9500 . ?
C86 C87 1.378(10) . ?
C87 H87 0.9500 . ?
C87 C88 1.404(8) . ?
C88 H88 0.9500 . ?
Cl4 C90 1.752(14) . ?
Cl5 C90 1.713(14) . ?
Cl6 C90 1.724(14) . ?
C90 H90 1.0000 . ?
Cl34 C390 1.724(16) . ?
Cl35 C390 1.684(17) . ?
Cl36 C390 1.723(17) . ?
C390 H390 1.0000 . ?
Cl10 C92 1.759(8) . ?
Cl11 C92 1.756(8) . ?
Cl12 C92 1.714(8) . ?
C92 H92 1.0000 . ?
Cl13 C93 1.766(8) . ?
Cl14 C93 1.759(10) . ?
Cl15 C93 1.754(8) . ?
C93 H93 1.0000 . ?
Cl1 C89 1.730(8) . ?
Cl2 C89 1.741(8) . ?
Cl3 C89 1.788(8) . ?
C89 H89 1.0000 . ?
Cl7 C91 1.758(7) . ?
Cl8 C91 1.754(8) . ?
Cl9 C91 1.754(8) . ?
C91 H91 1.0000 . ?

loop_
_geom_torsion_atom_site_label_1
_geom_torsion_atom_site_label_2
_geom_torsion_atom_site_label_3
_geom_torsion_atom_site_label_4
_geom_torsion
_geom_torsion_site_symmetry_1
_geom_torsion_site_symmetry_2
_geom_torsion_site_symmetry_3
_geom_torsion_site_symmetry_4
_geom_torsion_publ_flag
Ru1 O1 C17 C16 103.0(5) . . . . ?
Ru1 O1 C17 C18 -106.7(5) . . . . ?
Ru1 N1 C1 C2 172.5(3) . . . . ?
Ru1 N1 C1 C20 -13.3(8) . . . . ?
Ru1 N1 C4 C3 -173.5(3) . . . . ?
Ru1 N1 C4 C5 3.3(7) . . . . ?
Ru1 N2 C6 C5 25.9(7) . . . . ?
Ru1 N2 C6 C7 -153.6(3) . . . . ?
Ru1 N2 C9 C8 154.1(3) . . . . ?
Ru1 N2 C9 C10 -23.6(7) . . . . ?
Ru1 N3 C11 C10 -5.4(7) . . . . ?
Ru1 N3 C11 C12 172.2(3) . . . . ?
Ru1 N3 C14 C13 -172.9(3) . . . . ?
Ru1 N3 C14 C15 8.0(7) . . . . ?
Ru1 C17 C18 C19 126.8(4) . . . . ?
Ru1 C17 C18 C20 -44.3(7) . . . . ?
Ru2 O2 C62 C60 -106.7(5) . . . . ?
Ru2 O2 C62 C63 104.8(5) . . . . ?
Ru2 N5 C45 C46 -169.7(3) . . . . ?
Ru2 N5 C45 C64 10.6(8) . . . . ?
Ru2 N5 C48 C47 169.4(3) . . . . ?
Ru2 N5 C48 C49 -11.0(8) . . . . ?
Ru2 N6 C50 C49 -27.2(8) . . . . ?
Ru2 N6 C50 C51 153.3(4) . . . . ?
Ru2 N6 C53 C52 -152.5(4) . . . . ?
Ru2 N6 C53 C54 29.4(7) . . . . ?
Ru2 N7 C55 C54 7.6(7) . . . . ?
Ru2 N7 C55 C56 -170.6(4) . . . . ?
Ru2 N7 C58 C57 170.3(4) . . . . ?
Ru2 N7 C58 C59 -11.7(7) . . . . ?
Ru2 C62 C63 N8 -131.9(4) . . . . ?
Ru2 C62 C63 C64 44.2(7) . . . . ?
O1 C17 C18 C19 -154.7(5) . . . . ?
O1 C17 C18 C20 34.2(8) . . . . ?
O2 C62 C63 N8 151.2(5) . . . . ?
O2 C62 C63 C64 -32.6(8) . . . . ?
N1 C1 C2 C3 0.7(6) . . . . ?
N1 C1 C20 C18 13.9(8) . . . . ?
N1 C1 C20 C39 -162.0(5) . . . . ?
N1 C4 C5 C6 -12.6(8) . . . . ?
N1 C4 C5 C21 169.5(5) . . . . ?
N2 C6 C7 C8 -1.0(6) . . . . ?
N2 C9 C10 C11 12.4(8) . . . . ?
N2 C9 C10 C27 -167.2(5) . . . . ?
N3 C11 C12 C13 0.5(6) . . . . ?
N3 C14 C15 C16 -14.5(8) . . . . ?
N3 C14 C15 C33 163.3(5) . . . . ?
N4 C16 C17 Ru1 -128.2(4) . . . . ?
N4 C16 C17 O1 154.6(5) . . . . ?
N4 C16 C17 C18 -0.4(6) . . . . ?
N5 C45 C46 C47 1.1(6) . . . . ?
N5 C45 C64 C63 -17.6(8) . . . . ?
N5 C45 C64 C83 162.1(5) . . . . ?
N5 C48 C49 C50 7.0(9) . . . . ?
N5 C48 C49 C65 -175.2(5) . . . . ?
N6 C50 C51 C52 -0.9(6) . . . . ?
N6 C53 C54 C55 -7.9(9) . . . . ?
N6 C53 C54 C71 170.8(5) . . . . ?
N7 C55 C56 C57 -0.6(6) . . . . ?
N7 C58 C59 C60 12.8(8) . . . . ?
N7 C58 C59 C77 -162.8(5) . . . . ?
N8 C63 C64 C45 161.7(5) . . . . ?
N8 C63 C64 C83 -18.0(8) . . . . ?
C1 N1 C4 C3 -0.4(6) . . . . ?
C1 N1 C4 C5 176.4(5) . . . . ?
C1 C2 C3 C4 -0.9(6) . . . . ?
C1 C20 C39 C40 -137.5(6) . . . . ?
C1 C20 C39 C44 44.2(7) . . . . ?
C2 C1 C20 C18 -172.9(5) . . . . ?
C2 C1 C20 C39 11.3(8) . . . . ?
C2 C3 C4 N1 0.9(6) . . . . ?
C2 C3 C4 C5 -176.0(5) . . . . ?
C3 C4 C5 C6 163.7(5) . . . . ?
C3 C4 C5 C21 -14.2(7) . . . . ?
C4 N1 C1 C2 -0.2(6) . . . . ?
C4 N1 C1 C20 174.0(5) . . . . ?
C4 C5 C6 N2 -3.7(8) . . . . ?
C4 C5 C6 C7 175.7(5) . . . . ?
C4 C5 C21 C22 125.8(5) . . . . ?
C4 C5 C21 C26 -52.9(6) . . . . ?
C5 C6 C7 C8 179.5(5) . . . . ?
C5 C21 C22 C23 -179.6(5) . . . . ?
C5 C21 C26 C25 179.2(5) . . . . ?
C6 N2 C9 C8 1.0(5) . . . . ?
C6 N2 C9 C10 -176.7(5) . . . . ?
C6 C5 C21 C22 -52.2(7) . . . . ?
C6 C5 C21 C26 129.0(5) . . . . ?
C6 C7 C8 C9 1.5(6) . . . . ?
C7 C8 C9 N2 -1.6(6) . . . . ?
C7 C8 C9 C10 176.2(5) . . . . ?
C8 C9 C10 C11 -165.0(5) . . . . ?
C8 C9 C10 C27 15.4(7) . . . . ?
C9 N2 C6 C5 179.5(5) . . . . ?
C9 N2 C6 C7 0.0(5) . . . . ?
C9 C10 C11 N3 3.6(8) . . . . ?
C9 C10 C11 C12 -173.6(5) . . . . ?
C9 C10 C27 C28 55.5(7) . . . . ?
C9 C10 C27 C32 -121.3(6) . . . . ?
C10 C11 C12 C13 178.1(5) . . . . ?
C10 C27 C28 C29 -176.7(5) . . . . ?
C10 C27 C32 C31 177.6(5) . . . . ?
C11 N3 C14 C13 -1.4(5) . . . . ?
C11 N3 C14 C15 179.6(5) . . . . ?
C11 C10 C27 C28 -124.2(5) . . . . ?
C11 C10 C27 C32 59.1(7) . . . . ?
C11 C12 C13 C14 -1.3(6) . . . . ?
C12 C13 C14 N3 1.7(6) . . . . ?
C12 C13 C14 C15 -179.2(5) . . . . ?
C13 C14 C15 C16 166.6(5) . . . . ?
C13 C14 C15 C33 -15.6(8) . . . . ?
C14 N3 C11 C10 -177.0(5) . . . . ?
C14 N3 C11 C12 0.6(5) . . . . ?
C14 C15 C16 N4 157.0(5) . . . . ?
C14 C15 C16 C17 -18.2(9) . . . . ?
C14 C15 C33 C34 133.9(6) . . . . ?
C14 C15 C33 C38 -46.8(8) . . . . ?
C15 C16 C17 Ru1 47.5(7) . . . . ?
C15 C16 C17 O1 -29.7(9) . . . . ?
C15 C16 C17 C18 175.3(5) . . . . ?
C15 C33 C34 C35 179.8(5) . . . . ?
C15 C33 C38 C37 -178.6(5) . . . . ?
C16 N4 C19 C18 0.5(6) . . . . ?
C16 C15 C33 C34 -48.3(7) . . . . ?
C16 C15 C33 C38 131.1(6) . . . . ?
C16 C17 C18 C19 0.7(6) . . . . ?
C16 C17 C18 C20 -170.4(5) . . . . ?
C17 C18 C19 N4 -0.8(6) . . . . ?
C17 C18 C20 C1 18.9(9) . . . . ?
C17 C18 C20 C39 -165.2(5) . . . . ?
C18 C20 C39 C40 46.6(7) . . . . ?
C18 C20 C39 C44 -131.7(6) . . . . ?
C19 N4 C16 C15 -176.1(5) . . . . ?
C19 N4 C16 C17 0.0(6) . . . . ?
C19 C18 C20 C1 -150.5(5) . . . . ?
C19 C18 C20 C39 25.4(8) . . . . ?
C20 C1 C2 C3 -173.4(5) . . . . ?
C20 C18 C19 N4 170.6(5) . . . . ?
C20 C39 C40 C41 -179.9(5) . . . . ?
C20 C39 C44 C43 -179.8(5) . . . . ?
C21 C5 C6 N2 174.2(5) . . . . ?
C21 C5 C6 C7 -6.4(7) . . . . ?
C21 C22 C23 C24 1.5(8) . . . . ?
C22 C21 C26 C25 0.4(8) . . . . ?
C22 C23 C24 C25 -1.8(9) . . . . ?
C23 C24 C25 C26 1.4(9) . . . . ?
C24 C25 C26 C21 -0.7(8) . . . . ?
C26 C21 C22 C23 -0.8(7) . . . . ?
C27 C10 C11 N3 -176.8(4) . . . . ?
C27 C10 C11 C12 6.0(7) . . . . ?
C27 C28 C29 C30 -0.7(9) . . . . ?
C28 C27 C32 C31 0.8(8) . . . . ?
C28 C29 C30 C31 0.3(9) . . . . ?
C29 C30 C31 C32 0.7(9) . . . . ?
C30 C31 C32 C27 -1.3(9) . . . . ?
C32 C27 C28 C29 0.2(8) . . . . ?
C33 C15 C16 N4 -20.8(8) . . . . ?
C33 C15 C16 C17 164.0(5) . . . . ?
C33 C34 C35 C36 -1.2(10) . . . . ?
C34 C33 C38 C37 0.8(8) . . . . ?
C34 C35 C36 C37 0.7(10) . . . . ?
C35 C36 C37 C38 0.5(9) . . . . ?
C36 C37 C38 C33 -1.2(9) . . . . ?
C38 C33 C34 C35 0.4(9) . . . . ?
C39 C40 C41 C42 0.8(8) . . . . ?
C40 C39 C44 C43 1.9(8) . . . . ?
C40 C41 C42 C43 -0.2(9) . . . . ?
C41 C42 C43 C44 0.5(9) . . . . ?
C42 C43 C44 C39 -1.3(9) . . . . ?
C44 C39 C40 C41 -1.6(8) . . . . ?
C45 N5 C48 C47 0.4(6) . . . . ?
C45 N5 C48 C49 -180.0(5) . . . . ?
C45 C46 C47 C48 -0.8(6) . . . . ?
C45 C64 C83 C84 -44.1(7) . . . . ?
C45 C64 C83 C88 134.9(5) . . . . ?
C46 C45 C64 C63 162.7(5) . . . . ?
C46 C45 C64 C83 -17.6(8) . . . . ?
C46 C47 C48 N5 0.3(6) . . . . ?
C46 C47 C48 C49 -179.4(5) . . . . ?
C47 C48 C49 C50 -173.4(5) . . . . ?
C47 C48 C49 C65 4.4(8) . . . . ?
C48 N5 C45 C46 -0.9(6) . . . . ?
C48 N5 C45 C64 179.4(5) . . . . ?
C48 C49 C50 N6 13.9(9) . . . . ?
C48 C49 C50 C51 -166.7(5) . . . . ?
C48 C49 C65 C66 57.0(7) . . . . ?
C48 C49 C65 C70 -123.6(5) . . . . ?
C49 C50 C51 C52 179.6(5) . . . . ?
C49 C65 C66 C67 -178.8(5) . . . . ?
C49 C65 C70 C69 -179.3(5) . . . . ?
C50 N6 C53 C52 1.1(6) . . . . ?
C50 N6 C53 C54 -177.1(5) . . . . ?
C50 C49 C65 C66 -125.1(6) . . . . ?
C50 C49 C65 C70 54.3(7) . . . . ?
C50 C51 C52 C53 1.5(6) . . . . ?
C51 C52 C53 N6 -1.7(6) . . . . ?
C51 C52 C53 C54 176.5(5) . . . . ?
C52 C53 C54 C55 174.2(5) . . . . ?
C52 C53 C54 C71 -7.1(8) . . . . ?
C53 N6 C50 C49 179.3(5) . . . . ?
C53 N6 C50 C51 -0.2(6) . . . . ?
C53 C54 C55 N7 -12.3(9) . . . . ?
C53 C54 C55 C56 165.6(5) . . . . ?
C53 C54 C71 C72 121.3(6) . . . . ?
C53 C54 C71 C76 -55.9(7) . . . . ?
C54 C55 C56 C57 -178.9(5) . . . . ?
C54 C71 C72 C73 -175.2(5) . . . . ?
C54 C71 C76 C75 175.7(5) . . . . ?
C55 N7 C58 C57 -0.9(6) . . . . ?
C55 N7 C58 C59 177.2(5) . . . . ?
C55 C54 C71 C72 -59.9(7) . . . . ?
C55 C54 C71 C76 122.8(6) . . . . ?
C55 C56 C57 C58 0.1(6) . . . . ?
C56 C57 C58 N7 0.5(6) . . . . ?
C56 C57 C58 C59 -177.5(5) . . . . ?
C57 C58 C59 C60 -169.5(5) . . . . ?
C57 C58 C59 C77 14.9(8) . . . . ?
C58 N7 C55 C54 179.1(5) . . . . ?
C58 N7 C55 C56 0.9(6) . . . . ?
C58 C59 C60 C61 -155.1(5) . . . . ?
C58 C59 C60 C62 18.3(9) . . . . ?
C58 C59 C77 C78 45.8(8) . . . . ?
C58 C59 C77 C82 -135.4(6) . . . . ?
C59 C60 C61 N8 173.1(5) . . . . ?
C59 C60 C62 Ru2 -43.3(7) . . . . ?
C59 C60 C62 O2 33.6(8) . . . . ?
C59 C60 C62 C63 -172.6(5) . . . . ?
C59 C77 C78 C79 177.6(5) . . . . ?
C59 C77 C82 C81 -178.5(6) . . . . ?
C60 C59 C77 C78 -129.9(6) . . . . ?
C60 C59 C77 C82 48.8(8) . . . . ?
C60 C62 C63 N8 -2.0(6) . . . . ?
C60 C62 C63 C64 174.1(5) . . . . ?
C61 N8 C63 C62 1.2(6) . . . . ?
C61 N8 C63 C64 -175.2(5) . . . . ?
C61 C60 C62 Ru2 131.3(4) . . . . ?
C61 C60 C62 O2 -151.8(5) . . . . ?
C61 C60 C62 C63 2.1(5) . . . . ?
C62 C60 C61 N8 -1.5(6) . . . . ?
C62 C63 C64 C45 -14.0(8) . . . . ?
C62 C63 C64 C83 166.4(5) . . . . ?
C63 N8 C61 C60 0.2(6) . . . . ?
C63 C64 C83 C84 135.6(6) . . . . ?
C63 C64 C83 C88 -45.5(7) . . . . ?
C64 C45 C46 C47 -179.2(5) . . . . ?
C64 C83 C84 C85 178.9(5) . . . . ?
C64 C83 C88 C87 -178.9(5) . . . . ?
C65 C49 C50 N6 -163.9(5) . . . . ?
C65 C49 C50 C51 15.5(8) . . . . ?
C65 C66 C67 C68 -2.2(8) . . . . ?
C66 C65 C70 C69 0.1(8) . . . . ?
C66 C67 C68 C69 0.7(8) . . . . ?
C67 C68 C69 C70 1.2(8) . . . . ?
C68 C69 C70 C65 -1.6(8) . . . . ?
C70 C65 C66 C67 1.8(8) . . . . ?
C71 C54 C55 N7 169.0(5) . . . . ?
C71 C54 C55 C56 -13.1(8) . . . . ?
C71 C72 C73 C74 -1.3(9) . . . . ?
C72 C71 C76 C75 -1.6(8) . . . . ?
C72 C73 C74 C75 -0.3(9) . . . . ?
C73 C74 C75 C76 0.8(9) . . . . ?
C74 C75 C76 C71 0.1(9) . . . . ?
C76 C71 C72 C73 2.2(8) . . . . ?
C77 C59 C60 C61 20.5(8) . . . . ?
C77 C59 C60 C62 -166.1(5) . . . . ?
C77 C78 C79 C80 1.4(9) . . . . ?
C78 C77 C82 C81 0.3(10) . . . . ?
C78 C79 C80 C81 -0.6(10) . . . . ?
C79 C80 C81 C82 -0.3(11) . . . . ?
C80 C81 C82 C77 0.5(12) . . . . ?
C82 C77 C78 C79 -1.2(9) . . . . ?
C83 C84 C85 C86 -0.6(9) . . . . ?
C84 C83 C88 C87 0.1(8) . . . . ?
C84 C85 C86 C87 1.3(9) . . . . ?
C85 C86 C87 C88 -1.3(9) . . . . ?
C86 C87 C88 C83 0.6(9) . . . . ?
C88 C83 C84 C85 -0.1(8) . . . . ?
